data_7114258
loop_
_publ_author_name
'V\'azquez-Serrano, Leslie D.'
'Owens, Bridget T.'
'Buriak, Jillian M.'

_publ_section_title
;
 Catalytic olefin hydrogenation using N-heterocyclic carbene--phosphine
 complexes of iridium
;
_journal_issue 21
_journal_name_full 'Chemical Communications'
_journal_page_first 2518
_journal_page_last 2519
_journal_paper_doi 10.1039/b208403a
_journal_year 2002
_chemical_formula_moiety 'C25 H47 Ir1 N2 P1,F6 P1'
_chemical_formula_sum 'C25 H47 F6 Ir N2 P2'
_chemical_formula_weight 743.81
_chemical_name_systematic ' ?'
_space_group_IT_number 14
_symmetry_cell_setting monoclinic
_symmetry_space_group_name_Hall '-P 2ybc'
_symmetry_space_group_name_H-M 'P 1 21/c 1'
_atom_type_scat_source 'International Tables for Crystallography (Vol C)'
_cell_angle_alpha 90.00
_cell_angle_beta 99.1310(10)
_cell_angle_gamma 90.00
_cell_formula_units_Z 4
_cell_length_a 13.9526(2)
_cell_length_b 9.8549(2)
_cell_length_c 21.4354(4)
_cell_measurement_reflns_used 20628
_cell_measurement_temperature 150
_cell_measurement_theta_max 27
_cell_measurement_theta_min 2
_cell_volume 2910.05(9)
_computing_cell_refinement DENZO/SCALEPACK_(Otwinowski,_1996)
_computing_data_collection Collect_(Nonius,_1998)
_computing_data_reduction DENZO/SCALEPACK_(Otwinowski,_1996)
_computing_molecular_graphics
;
ORTEP (Johnson, 1976)
PLUTON (Spek, 1991)
;
_computing_publication_material CIF_VAX_MolEN_(Fair,_1990)
_computing_structure_refinement SHELX97_(Sheldrick,_1997)
_computing_structure_solution PATTY_(DIRDIF99,_Beurskins,_1999)
_diffrn_ambient_temperature 150
_diffrn_measured_fraction_theta_full 0.9903
_diffrn_measured_fraction_theta_max 0.9903
_diffrn_measurement_device_type Nonius_KappaCCD
_diffrn_radiation_type MO-K\a
_diffrn_radiation_wavelength 0.71073
_diffrn_reflns_av_R_equivalents 0.044
_diffrn_reflns_limit_h_max 18
_diffrn_reflns_limit_h_min 0
_diffrn_reflns_limit_k_max 12
_diffrn_reflns_limit_k_min 0
_diffrn_reflns_limit_l_max 27
_diffrn_reflns_limit_l_min -28
_diffrn_reflns_number 20628
_diffrn_reflns_theta_full 27.9
_diffrn_reflns_theta_max 27.88
_diffrn_reflns_theta_min 2.07
_exptl_absorpt_coefficient_mu 4.733
_exptl_absorpt_correction_T_max 0.2571
_exptl_absorpt_correction_T_min 0.1323
_exptl_absorpt_correction_type refined_empirical_(Otwinowski_&_Minor,_1996
_exptl_crystal_colour orange
_exptl_crystal_density_diffrn 1.70
_exptl_crystal_description chunk
_exptl_crystal_F_000 1488
_exptl_crystal_size_max 0.35
_exptl_crystal_size_mid 0.31
_exptl_crystal_size_min 0.29
_refine_diff_density_max 1.27
_refine_diff_density_min -1.90
_refine_ls_extinction_method none
_refine_ls_goodness_of_fit_ref 0.985
_refine_ls_hydrogen_treatment H_atoms_riding
_refine_ls_matrix_type full
_refine_ls_number_parameters 330
_refine_ls_number_reflns 6827
_refine_ls_number_restraints 0
_refine_ls_R_factor_gt 0.031
_refine_ls_shift/su_max 0.003
_refine_ls_structure_factor_coef Fsqd
_refine_ls_weighting_details '1/[\s^2^(Fo^2^)+(0.0400P)^2^+0.0000P] where P=(Fo^2^+2Fc^2^)/3  '
_refine_ls_weighting_scheme calc
_refine_ls_wR_factor_ref 0.069
_reflns_number_gt 5970
_reflns_number_total 6834
_reflns_threshold_expression >2.0\s(I)
_cod_data_source_file b208403a.txt
_cod_data_source_block LDVS46
_cod_depositor_comments
;
The following automatic conversions were performed:

'_refine_ls_weighting_scheme' value 'calc ' changed to 'calc'
according to
/usr/data/users/saulius/automatic-downloads/retrospective/RSC/lib/dictionaries/cif_core.dic
dictionary named 'cif_core.dic' version 2.4.2 from
2011-04-26.

'_geom_bond_publ_flag' value 'YES' changed to 'yes'
according to
/usr/data/users/saulius/automatic-downloads/retrospective/RSC/lib/dictionaries/cif_core.dic
dictionary named 'cif_core.dic' version 2.4.2 from 2011-04-26 (39
times).

'_geom_angle_publ_flag' value 'YES' changed to 'yes'
according to
/usr/data/users/saulius/automatic-downloads/retrospective/RSC/lib/dictionaries/cif_core.dic
dictionary named 'cif_core.dic' version 2.4.2 from 2011-04-26 (72
times).

Automatic conversion script
Id: cif_fix_values 2281 2013-09-26 08:29:07Z andrius 
;
_cod_original_cell_volume 2910.05(16)
_cod_original_formula_sum 'C25 H47 F6 Ir1 N2 P2'
_cod_database_code 7114258

loop_
_symmetry_equiv_pos_as_xyz
'x, y, z'
'-x, y+1/2, -z+1/2'
'-x, -y, -z'
'x, -y+1/2, z+1/2'

loop_
_atom_site_aniso_label
_atom_site_aniso_U_11
_atom_site_aniso_U_22
_atom_site_aniso_U_33
_atom_site_aniso_U_12
_atom_site_aniso_U_13
_atom_site_aniso_U_23
Ir 0.01914(8) 0.01924(8) 0.01870(8) -0.00028(5) 0.00390(6) 0.00203(5)
P(3) 0.0205(5) 0.0213(5) 0.0200(4) -0.0025(4) 0.0041(4) 0.0019(4)
P(9) 0.0402(7) 0.0377(6) 0.0252(5) 0.0032(5) 0.0061(5) 0.0028(4)
F(1) 0.088(2) 0.080(2) 0.0354(15) -0.0179(19) 0.0151(15) -0.0153(15)
F(2) 0.051(2) 0.061(2) 0.162(4) -0.0099(16) 0.050(2) 0.013(2)
F(3) 0.127(3) 0.0433(17) 0.0537(18) 0.0297(18) 0.0044(19) 0.0091(14)
F(4) 0.0356(18) 0.070(2) 0.150(3) -0.0048(16) -0.015(2) -0.032(2)
F(5) 0.0517(19) 0.0509(17) 0.065(2) -0.0035(13) -0.0006(16) 0.0296(14)
F(6) 0.205(5) 0.066(2) 0.0358(17) 0.046(3) 0.031(2) -0.0039(16)
N(12) 0.0220(17) 0.0266(17) 0.0270(16) 0.0021(13) 0.0032(13) 0.0043(13)
N(15) 0.0251(18) 0.0312(18) 0.0210(16) -0.0035(14) 0.0025(14) 0.0037(13)
C(1) 0.0206(19) 0.035(2) 0.0237(19) 0.0002(16) -0.0030(16) 0.0118(16)
C(2) 0.027(2) 0.029(2) 0.037(2) 0.0155(17) 0.0078(18) 0.0139(17)
C(3) 0.056(3) 0.025(2) 0.059(3) 0.011(2) 0.016(2) 0.008(2)
C(4) 0.061(3) 0.025(2) 0.056(3) -0.005(2) 0.019(3) 0.003(2)
C(5) 0.029(2) 0.026(2) 0.035(2) -0.0109(16) 0.0090(18) 0.0087(16)
C(6) 0.024(2) 0.034(2) 0.0237(19) -0.0028(16) 0.0099(16) 0.0072(16)
C(7) 0.036(3) 0.063(3) 0.026(2) -0.002(2) 0.0068(19) 0.004(2)
C(8) 0.034(2) 0.056(3) 0.022(2) -0.004(2) -0.0024(19) 0.0118(19)
C(11) 0.0177(18) 0.026(2) 0.0245(18) -0.0043(14) 0.0074(15) 0.0026(15)
C(13) 0.020(2) 0.044(2) 0.037(2) 0.0049(17) 0.0023(18) 0.0152(19)
C(14) 0.025(2) 0.050(3) 0.027(2) -0.0008(19) -0.0011(18) 0.0116(19)
C(16) 0.033(2) 0.028(2) 0.033(2) 0.0060(17) 0.0076(18) -0.0003(17)
C(17) 0.042(3) 0.034(2) 0.030(2) -0.0058(19) 0.0084(19) -0.0066(17)
C(311) 0.029(2) 0.032(2) 0.0256(19) -0.0068(17) 0.0036(17) 0.0024(16)
C(312) 0.033(2) 0.027(2) 0.030(2) 0.0006(17) 0.0020(18) 0.0012(16)
C(313) 0.045(3) 0.031(2) 0.032(2) -0.0077(19) 0.008(2) -0.0062(18)
C(314) 0.037(3) 0.055(3) 0.034(2) 0.006(2) -0.004(2) -0.016(2)
C(321) 0.026(2) 0.0258(19) 0.0259(19) 0.0004(16) 0.0077(16) 0.0035(15)
C(322) 0.033(2) 0.029(2) 0.033(2) 0.0047(17) 0.0102(18) 0.0084(17)
C(323) 0.041(3) 0.031(2) 0.028(2) -0.0019(18) 0.0063(19) 0.0071(17)
C(324) 0.040(3) 0.029(2) 0.052(3) -0.0019(19) 0.001(2) 0.000(2)
C(331) 0.0211(19) 0.029(2) 0.0235(18) -0.0033(16) 0.0040(15) 0.0014(16)
C(332) 0.027(2) 0.029(2) 0.028(2) 0.0020(16) 0.0077(17) -0.0004(16)
C(333) 0.032(2) 0.038(2) 0.034(2) 0.0029(19) 0.0137(19) -0.0014(18)
C(334) 0.048(3) 0.047(3) 0.039(2) 0.006(2) 0.012(2) -0.011(2)

loop_
_atom_site_label
_atom_site_fract_x
_atom_site_fract_y
_atom_site_fract_z
_atom_site_U_iso_or_equiv
_atom_site_thermal_displace_type
_atom_site_calc_flag
Ir 0.224435(10) 0.019767(13) 0.454029(6) 0.01893(4) Uani ?
P(3) 0.32299(7) 0.16122(9) 0.40526(4) 0.0205(2) Uani ?
P(9) 0.13234(9) 0.12879(12) 0.14360(5) 0.0343(3) Uani ?
F(1) 0.1249(2) 0.1966(3) 0.20925(12) 0.0672(9) Uani ?
F(2) 0.2422(2) 0.1747(3) 0.1521(2) 0.0877(15) Uani ?
F(3) 0.0998(3) 0.2684(3) 0.10977(14) 0.0757(12) Uani ?
F(4) 0.0233(2) 0.0829(4) 0.1379(2) 0.0884(12) Uani ?
F(5) 0.1651(2) -0.0119(3) 0.17733(15) 0.0569(10) Uani ?
F(6) 0.1409(4) 0.0597(4) 0.07887(14) 0.1010(17) Uani ?
N(12) 0.0545(2) 0.2102(3) 0.40129(14) 0.0253(9) Uani ?
N(15) 0.0638(2) 0.0403(3) 0.33987(15) 0.0259(9) Uani ?
C(1) 0.3432(3) -0.0207(4) 0.53203(19) 0.0271(10) Uani ?
C(2) 0.3379(3) -0.1264(4) 0.48828(19) 0.0307(10) Uani ?
C(3) 0.2956(4) -0.2657(4) 0.4992(2) 0.0459(14) Uani ?
C(4) 0.1882(4) -0.2791(4) 0.4785(2) 0.0463(14) Uani ?
C(5) 0.1319(3) -0.1489(4) 0.47822(19) 0.0296(10) Uani ?
C(6) 0.1407(3) -0.0555(4) 0.52663(17) 0.0266(10) Uani ?
C(7) 0.2037(3) -0.0767(5) 0.59012(19) 0.0415(14) Uani ?
C(8) 0.3055(3) -0.0230(5) 0.5943(2) 0.0381(12) Uani ?
C(11) 0.1050(3) 0.0952(4) 0.39636(17) 0.0223(10) Uani ?
C(13) -0.0156(3) 0.2290(4) 0.34869(19) 0.0339(10) Uani ?
C(14) -0.0091(3) 0.1229(4) 0.31109(19) 0.0346(12) Uani ?
C(16) 0.0719(3) 0.3045(4) 0.45439(18) 0.0311(10) Uani ?
C(17) 0.0935(3) -0.0883(4) 0.31472(19) 0.0350(12) Uani ?
C(311) 0.4004(3) 0.2712(4) 0.46109(17) 0.0289(10) Uani ?
C(312) 0.3454(3) 0.3435(4) 0.50769(18) 0.0303(10) Uani ?
C(313) 0.4115(3) 0.4177(4) 0.56123(19) 0.0358(12) Uani ?
C(314) 0.4682(3) 0.3227(5) 0.6091(2) 0.0430(14) Uani ?
C(321) 0.2602(3) 0.2817(4) 0.34680(17) 0.0255(10) Uani ?
C(322) 0.3239(3) 0.3597(4) 0.30729(18) 0.0311(10) Uani ?
C(323) 0.2705(3) 0.4737(4) 0.2681(2) 0.0332(12) Uani ?
C(324) 0.2373(3) 0.5880(4) 0.3073(2) 0.0410(14) Uani ?
C(331) 0.4110(3) 0.0778(4) 0.36342(17) 0.0245(10) Uani ?
C(332) 0.3655(3) -0.0141(4) 0.30886(19) 0.0276(10) Uani ?
C(333) 0.4376(3) -0.0546(4) 0.2659(2) 0.0337(10) Uani ?
C(334) 0.3954(3) -0.1532(5) 0.2139(2) 0.0441(14) Uani ?
H(1) 0.3735 0.0607 0.5216 0.0330 Uiso calc
H(2) 0.3617 -0.1110 0.4498 0.0370 Uiso calc
H(5) 0.0863 -0.1293 0.4415 0.0350 Uiso calc
H(6) 0.1052 0.0268 0.5198 0.0320 Uiso calc
H(13) -0.0597 0.3029 0.3409 0.0400 Uiso calc
H(14) -0.0482 0.1072 0.2713 0.0410 Uiso calc
H(3A) 0.3287 -0.3343 0.4765 0.0550 Uiso calc
H(3B) 0.3105 -0.2870 0.5449 0.0550 Uiso calc
H(4A) 0.1625 -0.3444 0.5069 0.0560 Uiso calc
H(4B) 0.1766 -0.3179 0.4354 0.0560 Uiso calc
H(7A) 0.1724 -0.0320 0.6230 0.0500 Uiso calc
H(7B) 0.2070 -0.1751 0.5995 0.0500 Uiso calc
H(8A) 0.3494 -0.0797 0.6245 0.0460 Uiso calc
H(8B) 0.3075 0.0704 0.6114 0.0460 Uiso calc
H(16A) 0.1232 0.2686 0.4867 0.0470 Uiso calc
H(16B) 0.0121 0.3158 0.4724 0.0470 Uiso calc
H(16C) 0.0921 0.3926 0.4396 0.0470 Uiso calc
H(17A) 0.0439 -0.1574 0.3177 0.0520 Uiso calc
H(17B) 0.1554 -0.1174 0.3392 0.0520 Uiso calc
H(17C) 0.1010 -0.0763 0.2704 0.0520 Uiso calc
H(31A) 0.4529 0.2158 0.4851 0.0350 Uiso calc
H(31B) 0.4310 0.3401 0.4370 0.0350 Uiso calc
H(31C) 0.3060 0.2759 0.5265 0.0360 Uiso calc
H(31D) 0.3002 0.4101 0.4842 0.0360 Uiso calc
H(31E) 0.4577 0.4754 0.5426 0.0430 Uiso calc
H(31F) 0.3711 0.4781 0.5833 0.0430 Uiso calc
H(31G) 0.4230 0.2649 0.6276 0.0640 Uiso calc
H(31H) 0.5072 0.3760 0.6424 0.0640 Uiso calc
H(31I) 0.5110 0.2659 0.5880 0.0640 Uiso calc
H(32A) 0.2108 0.2310 0.3176 0.0310 Uiso calc
H(32B) 0.2254 0.3485 0.3695 0.0310 Uiso calc
H(32C) 0.3798 0.3987 0.3359 0.0370 Uiso calc
H(32D) 0.3497 0.2953 0.2786 0.0370 Uiso calc
H(32E) 0.3138 0.5118 0.2401 0.0400 Uiso calc
H(32F) 0.2130 0.4351 0.2408 0.0400 Uiso calc
H(32G) 0.1858 0.5548 0.3296 0.0610 Uiso calc
H(32H) 0.2125 0.6632 0.2794 0.0610 Uiso calc
H(32I) 0.2923 0.6196 0.3381 0.0610 Uiso calc
H(33A) 0.4504 0.1483 0.3464 0.0290 Uiso calc
H(33B) 0.4554 0.0227 0.3940 0.0290 Uiso calc
H(33C) 0.3400 -0.0970 0.3265 0.0330 Uiso calc
H(33D) 0.3102 0.0339 0.2836 0.0330 Uiso calc
H(33E) 0.4950 -0.0969 0.2917 0.0410 Uiso calc
H(33F) 0.4599 0.0281 0.2462 0.0410 Uiso calc
H(33G) 0.3778 -0.2381 0.2330 0.0660 Uiso calc
H(33H) 0.4437 -0.1717 0.1865 0.0660 Uiso calc
H(33I) 0.3374 -0.1131 0.1888 0.0660 Uiso calc

loop_
_geom_angle_atom_site_label_1
_geom_angle_atom_site_label_2
_geom_angle_atom_site_label_3
_geom_angle
_geom_angle_publ_flag
C(11) Ir C(2) 156.92(15) yes
C(11) Ir C(1) 165.44(15) yes
C(2) Ir C(1) 37.21(15) yes
C(11) Ir C(5) 87.98(14) yes
C(2) Ir C(5) 81.05(15) yes
C(1) Ir C(5) 94.76(15) yes
C(11) Ir C(6) 94.35(14) yes
C(2) Ir C(6) 88.73(15) yes
C(1) Ir C(6) 79.79(15) yes
C(5) Ir C(6) 36.21(14) yes
C(11) Ir P(3) 89.64(10) yes
C(2) Ir P(3) 95.65(11) yes
C(1) Ir P(3) 91.30(11) yes
C(5) Ir P(3) 164.81(11) yes
C(6) Ir P(3) 158.97(11) yes
C(331) P(3) C(311) 102.36(18) yes
C(331) P(3) C(321) 103.88(17) yes
C(311) P(3) C(321) 103.28(18) yes
C(331) P(3) Ir 116.34(13) yes
C(311) P(3) Ir 113.00(13) yes
C(321) P(3) Ir 116.21(13) yes
F(6) P(9) F(4) 90.9(2) yes
F(6) P(9) F(1) 179.1(2) yes
F(4) P(9) F(1) 89.5(2) yes
F(6) P(9) F(2) 91.0(2) yes
F(4) P(9) F(2) 177.8(2) yes
F(1) P(9) F(2) 88.6(2) yes
F(6) P(9) F(3) 91.65(17) yes
F(4) P(9) F(3) 90.6(2) yes
F(1) P(9) F(3) 89.18(18) yes
F(2) P(9) F(3) 90.4(2) yes
F(6) P(9) F(5) 88.10(19) yes
F(4) P(9) F(5) 89.39(19) yes
F(1) P(9) F(5) 91.06(18) yes
F(2) P(9) F(5) 89.64(18) yes
F(3) P(9) F(5) 179.8(2) yes
C(11) N(12) C(13) 111.1(3) yes
C(11) N(12) C(16) 124.9(3) yes
C(13) N(12) C(16) 123.9(3) yes
C(11) N(15) C(14) 110.0(3) yes
C(11) N(15) C(17) 124.4(3) yes
C(14) N(15) C(17) 125.6(3) yes
C(2) C(1) C(8) 126.4(4) yes
C(2) C(1) Ir 70.8(2) yes
C(8) C(1) Ir 110.4(3) yes
C(1) C(2) C(3) 123.3(4) yes
C(1) C(2) Ir 72.0(2) yes
C(3) C(2) Ir 111.6(3) yes
C(4) C(3) C(2) 115.2(3) yes
C(3) C(4) C(5) 115.0(4) yes
C(6) C(5) C(4) 125.6(4) yes
C(6) C(5) Ir 71.9(2) yes
C(4) C(5) Ir 108.5(3) yes
C(5) C(6) C(7) 123.7(4) yes
C(5) C(6) Ir 71.9(2) yes
C(7) C(6) Ir 112.4(3) yes
C(8) C(7) C(6) 114.4(4) yes
C(7) C(8) C(1) 114.3(4) yes
N(12) C(11) N(15) 104.5(3) yes
N(12) C(11) Ir 130.0(3) yes
N(15) C(11) Ir 125.3(3) yes
C(14) C(13) N(12) 106.3(4) yes
C(13) C(14) N(15) 108.1(3) yes
C(312) C(311) P(3) 113.4(3) yes
C(311) C(312) C(313) 113.9(3) yes
C(314) C(313) C(312) 113.5(3) yes
C(322) C(321) P(3) 116.4(3) yes
C(323) C(322) C(321) 113.6(3) yes
C(324) C(323) C(322) 114.0(4) yes
C(332) C(331) P(3) 114.2(3) yes
C(333) C(332) C(331) 112.5(3) yes
C(332) C(333) C(334) 113.1(4) yes

loop_
_geom_bond_atom_site_label_1
_geom_bond_atom_site_label_2
_geom_bond_distance
_geom_bond_publ_flag
Ir C(11) 2.050(4) yes
Ir C(2) 2.180(3) yes
Ir C(1) 2.195(4) yes
Ir C(5) 2.216(4) yes
Ir C(6) 2.217(4) yes
Ir P(3) 2.3201(9) yes
P(3) C(331) 1.827(4) yes
P(3) C(311) 1.834(4) yes
P(3) C(321) 1.844(4) yes
P(9) F(6) 1.567(3) yes
P(9) F(4) 1.574(3) yes
P(9) F(1) 1.576(3) yes
P(9) F(2) 1.581(3) yes
P(9) F(3) 1.588(3) yes
P(9) F(5) 1.597(3) yes
N(12) C(11) 1.347(5) yes
N(12) C(13) 1.383(5) yes
N(12) C(16) 1.460(5) yes
N(15) C(11) 1.367(5) yes
N(15) C(14) 1.371(5) yes
N(15) C(17) 1.463(5) yes
C(1) C(2) 1.396(6) yes
C(1) C(8) 1.510(6) yes
C(2) C(3) 1.526(6) yes
C(3) C(4) 1.499(6) yes
C(4) C(5) 1.504(6) yes
C(5) C(6) 1.378(5) yes
C(6) C(7) 1.513(5) yes
C(7) C(8) 1.504(6) yes
C(13) C(14) 1.332(6) yes
C(311) C(312) 1.529(5) yes
C(312) C(313) 1.538(5) yes
C(313) C(314) 1.515(6) yes
C(321) C(322) 1.528(5) yes
C(322) C(323) 1.525(5) yes
C(323) C(324) 1.521(6) yes
C(331) C(332) 1.535(5) yes
C(332) C(333) 1.522(6) yes
C(333) C(334) 1.525(6) yes
